data_4513066
loop_
_publ_author_name
'Timokhin, Ivan'
'Pettinari, Claudio'
'Marchetti, Fabio'
'Pettinari, Riccardo'
'Condello, Francesca'
'Galli, Simona'
'Alegria, Elisabete C. B. A.'
'Martins, Lu\'isa M. D. R. S.'
'Pombeiro, Armando J. L.'

_publ_section_title
;
 Novel Coordination Polymers with (Pyrazolato)-Based Tectons: Catalytic
 Activity in the Peroxidative Oxidation of Alcohols and Cyclohexane
;
_journal_issue 5
_journal_name_full 'Crystal Growth &amp; Design'
_journal_page_first 2303
_journal_paper_doi 10.1021/acs.cgd.5b00083
_journal_volume 15
_journal_year 2015
_chemical_formula_moiety 'C16 H16 Co1 N4'
_chemical_formula_structural 'Co1 (C16 H16 N4)'
_chemical_formula_sum 'C16 H16 Co N4'
_chemical_formula_weight 323.26
_chemical_name_systematic
;
catena-1,4-bis-4'-(3',5'-dimethyl)-pyrazolato-benzene-co(ii)
;
_space_group_crystal_system tetragonal
_space_group_IT_number 134
_space_group_name_H-M_alt 'P 42/n n m'
_symmetry_space_group_name_Hall '-P 4ac 2bc'
_symmetry_space_group_name_H-M 'P 42/n n m :2'
_cell_angle_alpha 90
_cell_angle_beta 90
_cell_angle_gamma 90
_cell_formula_units_Z 4
_cell_length_a 18.60188(63)
_cell_length_b 18.60188(63)
_cell_length_c 7.27449(48)
_cell_measurement_temperature 298
_cell_volume 2517.2(2)
_computing_cell_refinement TOPAS-R
_computing_data_collection 'Bruker D8 Commander'
_computing_structure_refinement TOPAS-R
_computing_structure_solution TOPAS-R
_diffrn_ambient_temperature 298
_diffrn_detector_type 'Bruker Lynxeye linear PSD'
_diffrn_measurement_device_type 'Bruker AXS D8 Advance'
_diffrn_radiation_monochromator 'Nickel filter'
_diffrn_radiation_wavelength 'CuK\a~1~ 1.54056 CuK\a~2~ 1.54439'
_diffrn_source_target Cu
_diffrn_source_type 'sealed X-ray tube'
_exptl_crystal_density_diffrn 0.85
_exptl_crystal_density_method 'not measured'
_exptl_crystal_F_000 668
_pd_char_colour blue
_pd_instr_location ' ?'
_pd_meas_2theta_range_inc 0.02
_pd_meas_2theta_range_max 105
_pd_meas_2theta_range_min 5
_pd_meas_number_of_points 5001
_pd_meas_scan_method step
_pd_proc_2theta_range_inc 0.02
_pd_proc_2theta_range_max 105
_pd_proc_2theta_range_min 6
_pd_proc_ls_background_function 'Chebychev polynomial'
_pd_proc_ls_profile_function 'fundamental parameters approach'
_pd_proc_ls_prof_R_factor 0.036
_pd_proc_ls_prof_wR_expected 0.009
_pd_proc_ls_prof_wR_factor 0.059
_pd_spec_mounting
;
 packed powder pellet
;
_pd_spec_mount_mode reflection
_pd_spec_shape flat_sheet
_pd_spec_size_axial 20
_pd_spec_size_equat 15
_pd_spec_size_thick 0.05
_refine_ls_extinction_method none
_refine_ls_matrix_type fullcycle
_refine_ls_number_parameters 44
_refine_ls_number_restraints 0
_refine_ls_shift/su_max .01
_refine_ls_structure_factor_coef Inet
_refine_ls_weighting_details 'w = 1/[Y~i~]'
_refine_ls_weighting_scheme calc
_cod_data_source_file cg5b00083_si_009.cif
_cod_data_source_block
;
;
_cod_depositor_comments
;
The following automatic conversions were performed:

'_refine_ls_weighting_scheme' value '1/[Y~i~]' was changed to 'calc'.
New tag '_refine_ls_weighting_details' was created. The value of the
new tag was set to 'w = 1/[Y~i~]'.

Automatic conversion script
Id: cif_fix_values 3271 2015-04-21 07:52:19Z andrius 
;
_cod_original_cell_volume 2517.19(24)
_cod_original_formula_sum 'C16 H16 Co1 N4'
_cod_database_code 4513066

loop_
_symmetry_equiv_pos_as_xyz
'-x, -y, -z'
'-x, y+1/2, z+1/2'
'-x+1/2, -y+1/2, z'
'-x+1/2, y, -z+1/2'
'-y, -x, z'
'-y, x+1/2, -z+1/2'
'-y+1/2, -x+1/2, -z'
'-y+1/2, x, z+1/2'
'y, -x+1/2, z+1/2'
'y, x, -z'
'y+1/2, -x, -z+1/2'
'y+1/2, x+1/2, z'
'x, -y+1/2, -z+1/2'
'x, y, z'
'x+1/2, -y, z+1/2'
'x+1/2, y+1/2, -z'

loop_
_atom_site_label
_atom_site_type_symbol
_atom_site_symmetry_multiplicity
_atom_site_fract_x
_atom_site_fract_y
_atom_site_fract_z
_atom_site_occupancy
_atom_site_B_iso_or_equiv
Co Co 4 0.25 0.25 0.25 1 2.12(68)
C1 C 16 0.05030206 0.002535524 0.1411507 1 4.12(68)
C2 C 16 0.05283769 0.05283748 0 1 4.12(68)
C3 C 16 0.1098568 0.1098564 0 1 4.12(68)
C4 C 16 0.1588119 0.1216749 0.1355259 1 4.12(68)
N1 N 16 0.2008865 0.1779342 0.0837592 1 4.12(68)
H1 H 16 0.08468116 0.004268437 0.2376206 1 4.12(68)
C5 C 16 0.1650517 0.08137276 0.3053773 1 4.12(68)
H51 H 16 0.1394394 0.02847462 0.2886863 1 4.12(68)
H52 H 16 0.2221909 0.07406212 0.3395395 1 4.12(68)
H53 H 16 0.1382655 0.1109617 0.4169518 1 4.12(68)

loop_
_atom_type_symbol
_atom_type_description
_atom_type_scat_source
C C 'International Tables for Crystallography (Vol. IV)'
H H 'International Tables for Crystallography (Vol. IV)'
Co Co 'International Tables for Crystallography (Vol. IV)'
N N 'International Tables for Crystallography (Vol. IV)'

loop_
_diffrn_radiation_type
'Cu K\a'
